data_4343766
loop_
_publ_author_name
'Donohue, P.C.'
'Bierstedt, P.E.'

_publ_section_title
;
 The synthesis, crystal structure, and superconducting properties of
 niobium phosphorus sulfide, niobium phosphorus selenide, and tantalum
 phosphorus sulfide
;
_journal_name_full 'Inorganic Chemistry'
_journal_page_first 2690
_journal_page_last 2694
_journal_volume 8
_journal_year 1969
_chemical_formula_sum 'Nb P Se'
_space_group_IT_number 71
_symmetry_space_group_name_Hall '-I 2 2'
_symmetry_space_group_name_H-M 'I m m m'
_cell_angle_alpha 90
_cell_angle_beta 90
_cell_angle_gamma 90
_cell_formula_units_Z 4
_cell_length_a 3.462
_cell_length_b 12.33
_cell_length_c 4.821
_cell_volume 205.791
_citation_journal_id_ASTM INOCAJ
_cod_data_source_file Donohue_INOCAJ_1969_1821.cif
_cod_data_source_block Nb1P1Se1
_cod_original_cell_volume 205.7914
_cod_original_formula_sum 'Nb1 P1 Se1'
_cod_database_code 4343766

loop_
_symmetry_equiv_pos_as_xyz
x,y,z
-x,-y,z
x,-y,-z
-x,y,-z
-x,-y,-z
x,y,-z
-x,y,z
x,-y,z
x+1/2,y+1/2,z+1/2
-x+1/2,-y+1/2,z+1/2
x+1/2,-y+1/2,-z+1/2
-x+1/2,y+1/2,-z+1/2
-x+1/2,-y+1/2,-z+1/2
x+1/2,y+1/2,-z+1/2
-x+1/2,y+1/2,z+1/2
x+1/2,-y+1/2,z+1/2

loop_
_atom_site_label
_atom_site_type_symbol
_atom_site_fract_x
_atom_site_fract_y
_atom_site_fract_z
_atom_site_occupancy
_atom_site_U_iso_or_equiv
Nb1 Nb+5 0 0.1188 0.5 1 0.0
P1 P-3 0.5 0 0.221 1 0.0
Se1 Se-2 0 0.211 0 1 0.0
